data_7023889
loop_
_publ_author_name
'Aharonovich, Sinai'
'Kulkarni, Naveen V.'
'Zhang, Jia-Sheng'
'Botoshansky, Mark'
'Kapon, Moshe'
'Eisen, Moris S.'

_publ_section_title
;
 Polymerization of propylene promoted by zirconium benzamidinates.
;
_journal_issue 48
_journal_name_full 'Dalton transactions (Cambridge, England : 2003)'
_journal_page_first 16762
_journal_page_last 16772
_journal_paper_doi 10.1039/c3dt51688a
_journal_volume 42
_journal_year 2013
_chemical_formula_moiety 'C30 H54 Cl2 N4 Si4 Zr'
_chemical_formula_sum 'C30 H54 Cl2 N4 Si4 Zr'
_chemical_formula_weight 745.25
_chemical_name_systematic
; 
 ? 
;
_space_group_IT_number 15
_symmetry_cell_setting monoclinic
_symmetry_space_group_name_Hall '-C 2yc'
_symmetry_space_group_name_H-M 'C 1 2/c 1'
_atom_sites_solution_hydrogens geom
_atom_sites_solution_primary direct
_atom_sites_solution_secondary difmap
_audit_creation_method SHELXL-97
_cell_angle_alpha 90.00
_cell_angle_beta 128.046(3)
_cell_angle_gamma 90.00
_cell_formula_units_Z 4
_cell_length_a 28.3540(11)
_cell_length_b 8.8490(5)
_cell_length_c 20.4080(10)
_cell_measurement_reflns_used 6965
_cell_measurement_temperature 230.0(1)
_cell_measurement_theta_max 27.485
_cell_measurement_theta_min 1.018
_cell_volume 4032.4(4)
_computing_cell_refinement 'HKL Scalepack (Otwinowski & Minor 1997)'
_computing_data_collection 'Nonius (1997), KappaCCD Collect Program'
_computing_data_reduction
;
HKL Denzo and Scalepack (Otwinowski & Minor 1997)
;
_computing_molecular_graphics
;
Molecular Structure Corporation (1999). 
ORTEP. TEXRAY Structure Analysis Package. 
MSC, 3200 Research Forest Drive, The 
Woodlands,TX 77381, USA.
;
_computing_publication_material 'SHELXL-97 (Sheldrick, 1997)'
_computing_structure_refinement 'SHELXL-97 (Sheldrick, 1997)'
_computing_structure_solution
;
S.Mackay, C.J.Gilmore, C.Edwards, M. Tremayne, N. Stuart, K.Shankland 
"maXus": a computer program for the solution and refinement of crystal 
structures from diffraction data University of Glasgow, Scotland, UK, 
Nonius BV, Delft, The Netherlands and MacScience Co. Ltd.,
Yokohama, Japan (1998)
;
_diffrn_ambient_temperature 230.0(1)
_diffrn_measured_fraction_theta_full 0.989
_diffrn_measured_fraction_theta_max 0.989
_diffrn_measurement_device_type KappaCCD
_diffrn_measurement_method CCD
_diffrn_radiation_monochromator graphite
_diffrn_radiation_source 'fine-focus sealed tube'
_diffrn_radiation_type MoK\a
_diffrn_radiation_wavelength 0.71073
_diffrn_reflns_av_R_equivalents 0.0467
_diffrn_reflns_av_sigmaI/netI 0.0741
_diffrn_reflns_limit_h_max 33
_diffrn_reflns_limit_h_min -33
_diffrn_reflns_limit_k_max 10
_diffrn_reflns_limit_k_min -10
_diffrn_reflns_limit_l_max 24
_diffrn_reflns_limit_l_min -24
_diffrn_reflns_number 6258
_diffrn_reflns_theta_full 25.05
_diffrn_reflns_theta_max 25.05
_diffrn_reflns_theta_min 1.82
_exptl_absorpt_coefficient_mu 0.548
_exptl_absorpt_correction_T_max 0.9372
_exptl_absorpt_correction_T_min 0.8797
_exptl_absorpt_correction_type none
_exptl_crystal_colour colorless
_exptl_crystal_density_diffrn 1.228
_exptl_crystal_density_method 'not measured'
_exptl_crystal_description prism
_exptl_crystal_F_000 1568
_exptl_crystal_size_max 0.24
_exptl_crystal_size_mid 0.16
_exptl_crystal_size_min 0.12
_refine_diff_density_max 0.330
_refine_diff_density_min -0.471
_refine_diff_density_rms 0.057
_refine_ls_extinction_coef 0.00147(19)
_refine_ls_extinction_expression Fc^*^=kFc[1+0.001xFc^2^\l^3^/sin(2\q)]^-1/4^
_refine_ls_extinction_method SHELXL
_refine_ls_goodness_of_fit_ref 0.941
_refine_ls_hydrogen_treatment constr
_refine_ls_matrix_type full
_refine_ls_number_parameters 187
_refine_ls_number_reflns 3544
_refine_ls_number_restraints 0
_refine_ls_restrained_S_all 0.941
_refine_ls_R_factor_all 0.0648
_refine_ls_R_factor_gt 0.0402
_refine_ls_shift/su_max 0.001
_refine_ls_shift/su_mean 0.000
_refine_ls_structure_factor_coef Fsqd
_refine_ls_weighting_details 'calc w=1/[\s^2^(Fo^2^)+(0.0510P)^2^+0.0000P] where P=(Fo^2^+2Fc^2^)/3'
_refine_ls_weighting_scheme calc
_refine_ls_wR_factor_gt 0.0957
_refine_ls_wR_factor_ref 0.1010
_reflns_number_gt 2506
_reflns_number_total 3544
_reflns_threshold_expression >2sigma(I)
_cod_data_source_file c3dt51688a.txt
_cod_data_source_block zrpetdim
_cod_original_cell_volume 4032.4(3)
_cod_original_sg_symbol_H-M 'C 2/c'
_cod_database_code 7023889

loop_
_symmetry_equiv_pos_as_xyz
'x, y, z'
'-x, y, -z+1/2'
'x+1/2, y+1/2, z'
'-x+1/2, y+1/2, -z+1/2'
'-x, -y, -z'
'x, -y, z-1/2'
'-x+1/2, -y+1/2, -z'
'x+1/2, -y+1/2, z-1/2'

loop_
_atom_site_label
_atom_site_type_symbol
_atom_site_fract_x
_atom_site_fract_y
_atom_site_fract_z
_atom_site_U_iso_or_equiv
_atom_site_adp_type
_atom_site_occupancy
_atom_site_symmetry_multiplicity
_atom_site_calc_flag
_atom_site_refinement_flags
Zr1 Zr 0.0000 0.45992(4) 0.2500 0.04044(16) Uani 1 2 d S
Si1 Si -0.03798(4) 0.16117(11) 0.33668(6) 0.0526(3) Uani 1 1 d .
Si2 Si 0.15866(4) 0.51848(11) 0.43000(6) 0.0523(3) Uani 1 1 d .
Cl1 Cl -0.04049(4) 0.63963(10) 0.29212(6) 0.0740(3) Uani 1 1 d .
N1 N 0.00963(10) 0.2840(3) 0.33380(14) 0.0431(6) Uani 1 1 d .
N2 N 0.09021(10) 0.4201(3) 0.37114(14) 0.0411(6) Uani 1 1 d .
C1 C 0.00041(17) -0.0048(4) 0.4041(2) 0.0665(10) Uani 1 1 d .
H1A H 0.0197 -0.0608 0.3857 0.100 Uiso 1 1 calc R
H1B H -0.0286 -0.0692 0.4010 0.100 Uiso 1 1 calc R
H1C H 0.0303 0.0282 0.4611 0.100 Uiso 1 1 calc R
C2 C -0.09342(17) 0.0953(5) 0.2276(2) 0.0921(15) Uani 1 1 d .
H2A H -0.0730 0.0388 0.2110 0.138 Uiso 1 1 calc R
H2B H -0.1134 0.1819 0.1912 0.138 Uiso 1 1 calc R
H2C H -0.1228 0.0309 0.2236 0.138 Uiso 1 1 calc R
C3 C -0.07419(18) 0.2658(5) 0.3727(3) 0.0945(14) Uani 1 1 d .
H3A H -0.0948 0.3532 0.3374 0.142 Uiso 1 1 calc R
H3B H -0.0440 0.2988 0.4296 0.142 Uiso 1 1 calc R
H3C H -0.1028 0.2007 0.3702 0.142 Uiso 1 1 calc R
C4 C 0.06579(13) 0.3246(3) 0.39353(18) 0.0395(7) Uani 1 1 d .
C5 C 0.09925(12) 0.2722(3) 0.48143(17) 0.0417(7) Uani 1 1 d .
C6 C 0.13529(15) 0.1452(4) 0.51023(19) 0.0522(8) Uani 1 1 d .
H6 H 0.1392 0.0906 0.4743 0.063 Uiso 1 1 calc R
C7 C 0.16569(14) 0.0981(4) 0.59194(19) 0.0556(8) Uani 1 1 d .
H7 H 0.1899 0.0114 0.6108 0.067 Uiso 1 1 calc R
C8 C 0.16083(14) 0.1772(4) 0.64594(19) 0.0510(8) Uani 1 1 d .
C9 C 0.12406(15) 0.3024(4) 0.6161(2) 0.0569(9) Uani 1 1 d .
H9 H 0.1198 0.3565 0.6519 0.068 Uiso 1 1 calc R
C10 C 0.09336(14) 0.3497(3) 0.53481(18) 0.0499(8) Uani 1 1 d .
H10 H 0.0683 0.4349 0.5157 0.060 Uiso 1 1 calc R
C11 C 0.19789(16) 0.1312(4) 0.73733(19) 0.0674(10) Uani 1 1 d .
H11A H 0.1796 0.1738 0.7613 0.081 Uiso 1 1 calc R
H11B H 0.1974 0.0209 0.7411 0.081 Uiso 1 1 calc R
C12 C 0.26130(19) 0.1844(5) 0.7866(2) 0.1094(17) Uani 1 1 d .
H12A H 0.2832 0.1533 0.8442 0.164 Uiso 1 1 calc R
H12B H 0.2620 0.2937 0.7838 0.164 Uiso 1 1 calc R
H12C H 0.2798 0.1406 0.7639 0.164 Uiso 1 1 calc R
C13 C 0.18860(16) 0.5168(5) 0.3705(2) 0.0839(13) Uani 1 1 d .
H13A H 0.1961 0.4134 0.3635 0.126 Uiso 1 1 calc R
H13B H 0.2257 0.5738 0.4006 0.126 Uiso 1 1 calc R
H13C H 0.1596 0.5624 0.3163 0.126 Uiso 1 1 calc R
C14 C 0.14339(17) 0.7142(4) 0.4442(2) 0.0871(13) Uani 1 1 d .
H14A H 0.1280 0.7127 0.4755 0.131 Uiso 1 1 calc R
H14B H 0.1140 0.7600 0.3902 0.131 Uiso 1 1 calc R
H14C H 0.1802 0.7725 0.4743 0.131 Uiso 1 1 calc R
C15 C 0.21833(14) 0.4356(4) 0.5338(2) 0.0721(11) Uani 1 1 d .
H15A H 0.2266 0.3330 0.5268 0.108 Uiso 1 1 calc R
H15B H 0.2050 0.4347 0.5676 0.108 Uiso 1 1 calc R
H15C H 0.2544 0.4959 0.5611 0.108 Uiso 1 1 calc R

loop_
_atom_site_aniso_label
_atom_site_aniso_U_11
_atom_site_aniso_U_22
_atom_site_aniso_U_33
_atom_site_aniso_U_23
_atom_site_aniso_U_13
_atom_site_aniso_U_12
Zr1 0.0354(3) 0.0396(3) 0.0416(3) 0.000 0.0214(2) 0.000
Si1 0.0485(6) 0.0548(6) 0.0565(6) 0.0013(4) 0.0333(5) -0.0097(4)
Si2 0.0353(5) 0.0568(6) 0.0533(5) -0.0004(4) 0.0216(5) -0.0060(4)
Cl1 0.0656(6) 0.0675(6) 0.0810(7) -0.0201(5) 0.0412(6) 0.0093(5)
N1 0.0357(15) 0.0462(14) 0.0446(14) -0.0012(12) 0.0234(13) -0.0046(11)
N2 0.0381(14) 0.0438(14) 0.0399(13) -0.0027(11) 0.0232(12) -0.0037(11)
C1 0.073(3) 0.057(2) 0.071(2) 0.0000(18) 0.045(2) -0.0135(18)
C2 0.078(3) 0.110(3) 0.065(2) 0.000(2) 0.033(2) -0.051(3)
C3 0.088(3) 0.084(3) 0.152(4) 0.008(3) 0.095(3) 0.000(2)
C4 0.0435(18) 0.0347(15) 0.0454(17) -0.0018(13) 0.0300(16) 0.0048(13)
C5 0.0378(17) 0.0478(17) 0.0398(16) -0.0005(14) 0.0241(15) -0.0015(14)
C6 0.060(2) 0.055(2) 0.0448(18) 0.0014(15) 0.0343(17) 0.0082(16)
C7 0.055(2) 0.057(2) 0.0512(19) 0.0092(17) 0.0308(18) 0.0113(16)
C8 0.049(2) 0.061(2) 0.0438(18) 0.0027(16) 0.0291(17) -0.0069(16)
C9 0.064(2) 0.065(2) 0.053(2) -0.0077(18) 0.0419(19) -0.0028(18)
C10 0.053(2) 0.0503(19) 0.0521(19) -0.0009(16) 0.0356(18) 0.0073(15)
C11 0.073(3) 0.075(3) 0.048(2) 0.0083(18) 0.034(2) -0.008(2)
C12 0.085(3) 0.142(4) 0.049(2) 0.014(3) 0.015(2) -0.041(3)
C13 0.047(2) 0.127(4) 0.074(3) 0.004(2) 0.036(2) -0.018(2)
C14 0.072(3) 0.053(2) 0.097(3) -0.014(2) 0.031(3) -0.014(2)
C15 0.041(2) 0.091(3) 0.063(2) 0.002(2) 0.0215(19) -0.0080(19)

loop_
_atom_type_symbol
_atom_type_description
_atom_type_scat_dispersion_real
_atom_type_scat_dispersion_imag
_atom_type_scat_source
Zr Zr -2.9673 0.5597 'International Tables Vol C Tables 4.2.6.8 and 6.1.1.4'
Cl Cl 0.1484 0.1585 'International Tables Vol C Tables 4.2.6.8 and 6.1.1.4'
Si Si 0.0817 0.0704 'International Tables Vol C Tables 4.2.6.8 and 6.1.1.4'
C C 0.0033 0.0016 'International Tables Vol C Tables 4.2.6.8 and 6.1.1.4'
H H 0.0000 0.0000 'International Tables Vol C Tables 4.2.6.8 and 6.1.1.4'
N N 0.0061 0.0033 'International Tables Vol C Tables 4.2.6.8 and 6.1.1.4'

loop_
_geom_angle_atom_site_label_1
_geom_angle_atom_site_label_2
_geom_angle_atom_site_label_3
_geom_angle
_geom_angle_site_symmetry_1
_geom_angle_site_symmetry_3
N1 Zr1 N1 89.99(12) 2 .
N1 Zr1 N2 104.92(8) 2 .
N1 Zr1 N2 61.27(8) . .
N1 Zr1 N2 61.27(8) 2 2
N1 Zr1 N2 104.92(8) . 2
N2 Zr1 N2 161.84(12) . 2
N1 Zr1 Cl1 152.35(7) 2 .
N1 Zr1 Cl1 92.74(6) . .
N2 Zr1 Cl1 100.47(6) . .
N2 Zr1 Cl1 91.52(6) 2 .
N1 Zr1 Cl1 92.74(7) 2 2
N1 Zr1 Cl1 152.35(7) . 2
N2 Zr1 Cl1 91.52(6) . 2
N2 Zr1 Cl1 100.48(6) 2 2
Cl1 Zr1 Cl1 97.38(5) . 2
N1 Si1 C1 113.86(14) . .
N1 Si1 C3 109.31(15) . .
C1 Si1 C3 108.77(18) . .
N1 Si1 C2 104.66(14) . .
C1 Si1 C2 108.61(18) . .
C3 Si1 C2 111.6(2) . .
N2 Si2 C14 107.70(15) . .
N2 Si2 C13 107.77(15) . .
C14 Si2 C13 110.7(2) . .
N2 Si2 C15 115.35(15) . .
C14 Si2 C15 109.06(17) . .
C13 Si2 C15 106.21(17) . .
C4 N1 Si1 130.3(2) . .
C4 N1 Zr1 91.49(17) . .
Si1 N1 Zr1 136.99(13) . .
C4 N2 Si2 131.6(2) . .
C4 N2 Zr1 89.83(17) . .
Si2 N2 Zr1 134.99(13) . .
Si1 C1 H1A 109.5 . .
Si1 C1 H1B 109.5 . .
H1A C1 H1B 109.5 . .
Si1 C1 H1C 109.5 . .
H1A C1 H1C 109.5 . .
H1B C1 H1C 109.5 . .
Si1 C2 H2A 109.5 . .
Si1 C2 H2B 109.5 . .
H2A C2 H2B 109.5 . .
Si1 C2 H2C 109.5 . .
H2A C2 H2C 109.5 . .
H2B C2 H2C 109.5 . .
Si1 C3 H3A 109.5 . .
Si1 C3 H3B 109.5 . .
H3A C3 H3B 109.5 . .
Si1 C3 H3C 109.5 . .
H3A C3 H3C 109.5 . .
H3B C3 H3C 109.5 . .
N1 C4 N2 116.0(2) . .
N1 C4 C5 122.2(2) . .
N2 C4 C5 121.7(3) . .
N1 C4 Zr1 57.85(15) . .
N2 C4 Zr1 59.18(14) . .
C5 C4 Zr1 168.17(19) . .
C10 C5 C6 119.0(3) . .
C10 C5 C4 119.8(3) . .
C6 C5 C4 121.2(3) . .
C5 C6 C7 120.3(3) . .
C5 C6 H6 119.9 . .
C7 C6 H6 119.9 . .
C8 C7 C6 120.9(3) . .
C8 C7 H7 119.6 . .
C6 C7 H7 119.6 . .
C9 C8 C7 118.3(3) . .
C9 C8 C11 121.1(3) . .
C7 C8 C11 120.5(3) . .
C10 C9 C8 121.3(3) . .
C10 C9 H9 119.4 . .
C8 C9 H9 119.4 . .
C9 C10 C5 120.3(3) . .
C9 C10 H10 119.9 . .
C5 C10 H10 119.9 . .
C12 C11 C8 112.0(3) . .
C12 C11 H11A 109.2 . .
C8 C11 H11A 109.2 . .
C12 C11 H11B 109.2 . .
C8 C11 H11B 109.2 . .
H11A C11 H11B 107.9 . .
C11 C12 H12A 109.5 . .
C11 C12 H12B 109.5 . .
H12A C12 H12B 109.5 . .
C11 C12 H12C 109.5 . .
H12A C12 H12C 109.5 . .
H12B C12 H12C 109.5 . .
Si2 C13 H13A 109.5 . .
Si2 C13 H13B 109.5 . .
H13A C13 H13B 109.5 . .
Si2 C13 H13C 109.5 . .
H13A C13 H13C 109.5 . .
H13B C13 H13C 109.5 . .
Si2 C14 H14A 109.5 . .
Si2 C14 H14B 109.5 . .
H14A C14 H14B 109.5 . .
Si2 C14 H14C 109.5 . .
H14A C14 H14C 109.5 . .
H14B C14 H14C 109.5 . .
Si2 C15 H15A 109.5 . .
Si2 C15 H15B 109.5 . .
H15A C15 H15B 109.5 . .
Si2 C15 H15C 109.5 . .
H15A C15 H15C 109.5 . .
H15B C15 H15C 109.5 . .

loop_
_geom_bond_atom_site_label_1
_geom_bond_atom_site_label_2
_geom_bond_distance
_geom_bond_site_symmetry_2
Zr1 N1 2.202(2) 2
Zr1 N1 2.202(2) .
Zr1 N2 2.233(2) .
Zr1 N2 2.233(2) 2
Zr1 Cl1 2.4089(9) .
Zr1 Cl1 2.4089(9) 2
Si1 N1 1.762(2) .
Si1 C1 1.840(3) .
Si1 C3 1.839(4) .
Si1 C2 1.859(3) .
Si2 N2 1.759(2) .
Si2 C14 1.851(4) .
Si2 C13 1.863(4) .
Si2 C15 1.863(3) .
N1 C4 1.326(4) .
N2 C4 1.339(3) .
C1 H1A 0.9700 .
C1 H1B 0.9700 .
C1 H1C 0.9700 .
C2 H2A 0.9700 .
C2 H2B 0.9700 .
C2 H2C 0.9700 .
C3 H3A 0.9700 .
C3 H3B 0.9700 .
C3 H3C 0.9700 .
C4 C5 1.495(4) .
C5 C10 1.381(4) .
C5 C6 1.383(4) .
C6 C7 1.388(4) .
C6 H6 0.9400 .
C7 C8 1.382(4) .
C7 H7 0.9400 .
C8 C9 1.380(4) .
C8 C11 1.527(4) .
C9 C10 1.381(4) .
C9 H9 0.9400 .
C10 H10 0.9400 .
C11 C12 1.495(5) .
C11 H11A 0.9800 .
C11 H11B 0.9800 .
C12 H12A 0.9700 .
C12 H12B 0.9700 .
C12 H12C 0.9700 .
C13 H13A 0.9700 .
C13 H13B 0.9700 .
C13 H13C 0.9700 .
C14 H14A 0.9700 .
C14 H14B 0.9700 .
C14 H14C 0.9700 .
C15 H15A 0.9700 .
C15 H15B 0.9700 .
C15 H15C 0.9700 .

loop_
_geom_torsion_atom_site_label_1
_geom_torsion_atom_site_label_2
_geom_torsion_atom_site_label_3
_geom_torsion_atom_site_label_4
_geom_torsion
_geom_torsion_site_symmetry_1
C1 Si1 N1 C4 -37.3(3) .
C3 Si1 N1 C4 84.6(3) .
C2 Si1 N1 C4 -155.7(3) .
C1 Si1 N1 Zr1 158.88(18) .
C3 Si1 N1 Zr1 -79.3(2) .
C2 Si1 N1 Zr1 40.4(2) .
N1 Zr1 N1 Si1 -78.08(18) 2
N2 Zr1 N1 Si1 174.8(2) .
N2 Zr1 N1 Si1 -17.9(2) 2
Cl1 Zr1 N1 Si1 74.39(18) .
Cl1 Zr1 N1 Si1 -173.99(9) 2
C4 Zr1 N1 Si1 -49.7(2) 2
C4 Zr1 N1 Si1 167.7(3) .
C14 Si2 N2 C4 -99.3(3) .
C13 Si2 N2 C4 141.2(3) .
C15 Si2 N2 C4 22.7(3) .
C14 Si2 N2 Zr1 52.7(2) .
C13 Si2 N2 Zr1 -66.8(2) .
C15 Si2 N2 Zr1 174.75(17) .
N1 Zr1 N2 C4 -88.62(15) 2
N1 Zr1 N2 C4 -7.03(15) .
Cl1 Zr1 N2 C4 80.34(15) .
Cl1 Zr1 N2 C4 178.13(15) 2
C4 Zr1 N2 C4 -84.5(2) 2
N1 Zr1 N2 Si2 111.90(17) 2
N1 Zr1 N2 Si2 -166.5(2) .
N2 Zr1 N2 Si2 150.31(17) 2
Cl1 Zr1 N2 Si2 -79.14(17) .
Cl1 Zr1 N2 Si2 18.65(17) 2
C4 Zr1 N2 Si2 116.00(18) 2
C4 Zr1 N2 Si2 -159.5(3) .
Si1 N1 C4 N2 179.35(19) .
Zr1 N1 C4 N2 -11.6(2) .
Si1 N1 C4 C5 -3.0(4) .
Zr1 N1 C4 C5 166.0(2) .
Si1 N1 C4 Zr1 -169.0(3) .
Si2 N2 C4 N1 172.1(2) .
Zr1 N2 C4 N1 11.4(2) .
Si2 N2 C4 C5 -5.6(4) .
Zr1 N2 C4 C5 -166.2(2) .
Si2 N2 C4 Zr1 160.6(3) .
N1 Zr1 C4 N1 -68.9(2) 2
N2 Zr1 C4 N1 -167.8(3) .
N2 Zr1 C4 N1 -7.8(2) 2
Cl1 Zr1 C4 N1 88.52(16) .
Cl1 Zr1 C4 N1 -170.06(14) 2
C4 Zr1 C4 N1 -46.61(15) 2
N1 Zr1 C4 N2 98.97(15) 2
N1 Zr1 C4 N2 167.8(3) .
N2 Zr1 C4 N2 160.07(14) 2
Cl1 Zr1 C4 N2 -103.63(15) .
Cl1 Zr1 C4 N2 -2.21(17) 2
C4 Zr1 C4 N2 121.24(16) 2
N1 Zr1 C4 C5 -163.1(10) 2
N1 Zr1 C4 C5 -94.2(10) .
N2 Zr1 C4 C5 98.0(10) .
N2 Zr1 C4 C5 -102.0(10) 2
Cl1 Zr1 C4 C5 -5.7(10) .
Cl1 Zr1 C4 C5 95.7(10) 2
C4 Zr1 C4 C5 -140.8(10) 2
N1 C4 C5 C10 -84.8(4) .
N2 C4 C5 C10 92.6(3) .
Zr1 C4 C5 C10 1.9(12) .
N1 C4 C5 C6 93.8(4) .
N2 C4 C5 C6 -88.7(4) .
C10 C5 C6 C7 -1.0(5) .
C4 C5 C6 C7 -179.6(3) .
C5 C6 C7 C8 -0.3(5) .
C6 C7 C8 C9 1.3(5) .
C6 C7 C8 C11 -175.6(3) .
C7 C8 C9 C10 -0.9(5) .
C11 C8 C9 C10 175.9(3) .
C8 C9 C10 C5 -0.4(5) .
C6 C5 C10 C9 1.3(5) .
C4 C5 C10 C9 -180.0(3) .
C9 C8 C11 C12 -98.6(4) .
C7 C8 C11 C12 78.2(5) .
